data_7207972
loop_
_publ_author_name
'Ji, Can'
'Li, Bo'
'Ma, Ming-Li'
'Zang, Shuang-Quan'
'Hou, Hong-Wei'
'Mak, Thomas C. W.'

_publ_section_title
;
 A series of five divalent zinc and cadmium coordination polymers based on
 a new bifunctional ligand: syntheses, crystal structures, and properties
;
_journal_issue 11
_journal_name_full CrystEngComm
_journal_page_first 3951
_journal_paper_doi 10.1039/c2ce06720j
_journal_volume 14
_journal_year 2012
_chemical_formula_sum 'C30 H32 Cl2 N8 O7 Zn2'
_chemical_formula_weight 818.28
_chemical_name_systematic
;
?
;
_space_group_IT_number 14
_symmetry_cell_setting monoclinic
_symmetry_space_group_name_Hall '-P 2ybc'
_symmetry_space_group_name_H-M 'P 1 21/c 1'
_atom_sites_solution_hydrogens geom
_atom_sites_solution_primary direct
_atom_sites_solution_secondary difmap
_audit_creation_method SHELXL-97
_cell_angle_alpha 90.00
_cell_angle_beta 120.961(4)
_cell_angle_gamma 90.00
_cell_formula_units_Z 2
_cell_length_a 12.5528(6)
_cell_length_b 10.2544(4)
_cell_length_c 15.8665(11)
_cell_measurement_reflns_used 3697
_cell_measurement_temperature 296
_cell_measurement_theta_max 29.0329
_cell_measurement_theta_min 2.9500
_cell_volume 1751.36(18)
_computing_structure_refinement 'SHELXL-97 (Sheldrick, 1997)'
_computing_structure_solution 'SHELXS-97 (Sheldrick, 1990)'
_diffrn_ambient_temperature 296
_diffrn_measured_fraction_theta_full 0.997
_diffrn_measured_fraction_theta_max 0.997
_diffrn_radiation_monochromator graphite
_diffrn_radiation_source 'fine-focus sealed tube'
_diffrn_radiation_type MoK\a
_diffrn_radiation_wavelength 0.71073
_diffrn_reflns_av_R_equivalents 0.0244
_diffrn_reflns_av_sigmaI/netI 0.0335
_diffrn_reflns_limit_h_max 14
_diffrn_reflns_limit_h_min -14
_diffrn_reflns_limit_k_max 12
_diffrn_reflns_limit_k_min -11
_diffrn_reflns_limit_l_max 18
_diffrn_reflns_limit_l_min -18
_diffrn_reflns_number 7186
_diffrn_reflns_theta_full 25.00
_diffrn_reflns_theta_max 25.00
_diffrn_reflns_theta_min 3.59
_exptl_absorpt_coefficient_mu 1.579
_exptl_absorpt_correction_T_max 0.7863
_exptl_absorpt_correction_T_min 0.7430
_exptl_absorpt_correction_type multi-scan
_exptl_absorpt_process_details SADABS(2009)
_exptl_crystal_density_diffrn 1.552
_exptl_crystal_density_method 'not measured'
_exptl_crystal_F_000 836
_exptl_crystal_size_max 0.20
_exptl_crystal_size_mid 0.18
_exptl_crystal_size_min 0.16
_refine_diff_density_max 0.421
_refine_diff_density_min -0.396
_refine_diff_density_rms 0.062
_refine_ls_extinction_method none
_refine_ls_goodness_of_fit_ref 1.037
_refine_ls_hydrogen_treatment constr
_refine_ls_matrix_type full
_refine_ls_number_parameters 226
_refine_ls_number_reflns 3069
_refine_ls_number_restraints 6
_refine_ls_restrained_S_all 1.036
_refine_ls_R_factor_all 0.0460
_refine_ls_R_factor_gt 0.0366
_refine_ls_shift/su_max 0.000
_refine_ls_shift/su_mean 0.000
_refine_ls_structure_factor_coef Fsqd
_refine_ls_weighting_details 'calc w=1/[\s^2^(Fo^2^)+(0.0329P)^2^+1.8801P] where P=(Fo^2^+2Fc^2^)/3'
_refine_ls_weighting_scheme calc
_refine_ls_wR_factor_gt 0.0841
_refine_ls_wR_factor_ref 0.0880
_reflns_number_gt 2594
_reflns_number_total 3069
_reflns_threshold_expression >2sigma(I)
_cod_data_source_file c2ce06720j.txt
_cod_data_source_block 3
_cod_original_cell_volume 1751.36(16)
_cod_original_sg_symbol_H-M 'P 21/c'
_cod_database_code 7207972

loop_
_symmetry_equiv_pos_as_xyz
'x, y, z'
'-x, y+1/2, -z+1/2'
'-x, -y, -z'
'x, -y-1/2, z-1/2'

loop_
_atom_site_label
_atom_site_type_symbol
_atom_site_fract_x
_atom_site_fract_y
_atom_site_fract_z
_atom_site_U_iso_or_equiv
_atom_site_adp_type
_atom_site_occupancy
_atom_site_symmetry_multiplicity
_atom_site_calc_flag
_atom_site_refinement_flags
C7 C 0.6302(3) 0.2402(3) 0.9648(2) 0.0346(7) Uani 1 1 d .
N3 N 0.6112(2) -0.2655(2) 0.86423(17) 0.0332(6) Uani 1 1 d .
Zn1 Zn -0.26295(3) 0.04771(3) 0.58106(2) 0.03316(13) Uani 1 1 d .
Cl1 Cl -0.29716(8) -0.02579(9) 0.70166(7) 0.0521(2) Uani 1 1 d .
O1 O 0.6106(2) 0.3183(2) 1.01744(16) 0.0456(6) Uani 1 1 d .
C6 C 0.5602(3) 0.0305(3) 0.87018(19) 0.0298(6) Uani 1 1 d .
H6 H 0.6334 0.0302 0.8689 0.036 Uiso 1 1 calc R
C2 C 0.4242(3) 0.1346(3) 0.9136(2) 0.0314(7) Uani 1 1 d .
H2 H 0.4069 0.2038 0.9425 0.038 Uiso 1 1 calc R
O2 O 0.7213(2) 0.2475(3) 0.95557(19) 0.0594(7) Uani 1 1 d .
N4 N 0.7082(2) -0.4066(2) 0.98375(19) 0.0374(6) Uani 1 1 d .
N1 N -0.0809(2) 0.0866(3) 0.65797(19) 0.0404(6) Uani 1 1 d .
N2 N 0.1124(2) 0.0734(2) 0.77961(18) 0.0359(6) Uani 1 1 d .
C3 C 0.3393(3) 0.0344(3) 0.8705(2) 0.0311(7) Uani 1 1 d .
C4 C 0.3670(3) -0.0693(3) 0.8280(2) 0.0332(7) Uani 1 1 d .
H4 H 0.3106 -0.1374 0.7992 0.040 Uiso 1 1 calc R
C5 C 0.4771(3) -0.0724(3) 0.82792(19) 0.0296(6) Uani 1 1 d .
C11 C -0.0014(3) 0.0278(3) 0.7409(3) 0.0464(9) Uani 1 1 d .
H11 H -0.0233 -0.0386 0.7690 0.056 Uiso 1 1 calc R
C1 C 0.5356(3) 0.1331(3) 0.91414(19) 0.0288(6) Uani 1 1 d .
C8 C 0.2212(3) 0.0348(4) 0.8737(2) 0.0434(8) Uani 1 1 d .
H8A H 0.2075 -0.0518 0.8910 0.052 Uiso 1 1 calc R
H8B H 0.2306 0.0945 0.9246 0.052 Uiso 1 1 calc R
C15 C 0.5993(3) -0.3648(3) 0.9134(2) 0.0356(7) Uani 1 1 d .
H15 H 0.5236 -0.3998 0.8996 0.043 Uiso 1 1 calc R
C13 C 0.7361(3) -0.2409(4) 0.9072(3) 0.0507(9) Uani 1 1 d .
H13 H 0.7730 -0.1763 0.8896 0.061 Uiso 1 1 calc R
C12 C 0.5091(3) -0.1889(3) 0.7864(2) 0.0366(7) Uani 1 1 d .
H12A H 0.4363 -0.2439 0.7508 0.044 Uiso 1 1 calc R
H12B H 0.5327 -0.1589 0.7403 0.044 Uiso 1 1 calc R
C14 C 0.7947(3) -0.3292(3) 0.9803(3) 0.0518(9) Uani 1 1 d .
H14 H 0.8803 -0.3362 1.0218 0.062 Uiso 1 1 calc R
C9 C 0.1065(4) 0.1717(5) 0.7203(3) 0.0787(15) Uani 1 1 d .
H9 H 0.1717 0.2249 0.7298 0.094 Uiso 1 1 calc R
C10 C -0.0122(3) 0.1777(4) 0.6450(3) 0.0705(13) Uani 1 1 d .
H10 H -0.0423 0.2353 0.5923 0.085 Uiso 1 1 calc R
O1W O 0.1258(5) 0.8068(6) 0.1233(4) 0.171(2) Uani 1 1 d .
H1WA H 0.1845 0.8547 0.1652 0.257 Uiso 1 1 d R
H1WB H 0.1885 0.7884 0.1186 0.257 Uiso 1 1 d R
O2W O 0.9765(14) 0.4784(16) 0.5370(11) 0.236(7) Uani 0.50 1 d PU
H2WB H 0.9384 0.4327 0.4850 0.354 Uiso 0.50 1 d PR
H2WA H 0.9609 0.5586 0.5225 0.354 Uiso 0.50 1 d PR

loop_
_atom_site_aniso_label
_atom_site_aniso_U_11
_atom_site_aniso_U_22
_atom_site_aniso_U_33
_atom_site_aniso_U_23
_atom_site_aniso_U_13
_atom_site_aniso_U_12
C7 0.0337(18) 0.0319(16) 0.0263(15) 0.0026(13) 0.0069(14) -0.0012(14)
N3 0.0391(15) 0.0282(13) 0.0347(13) -0.0013(10) 0.0206(12) 0.0022(11)
Zn1 0.0283(2) 0.0318(2) 0.0332(2) 0.00130(14) 0.01134(16) 0.00068(15)
Cl1 0.0477(5) 0.0650(6) 0.0493(5) 0.0194(4) 0.0290(4) 0.0083(4)
O1 0.0502(14) 0.0368(12) 0.0471(13) -0.0152(10) 0.0231(12) -0.0106(11)
C6 0.0284(16) 0.0319(16) 0.0251(14) 0.0020(12) 0.0109(13) 0.0017(13)
C2 0.0317(16) 0.0315(16) 0.0238(14) 0.0014(12) 0.0091(13) 0.0070(13)
O2 0.0429(15) 0.0678(17) 0.0691(17) -0.0289(14) 0.0300(14) -0.0221(13)
N4 0.0342(15) 0.0347(14) 0.0444(15) 0.0020(12) 0.0209(13) 0.0002(12)
N1 0.0256(14) 0.0471(16) 0.0392(15) 0.0065(12) 0.0100(12) -0.0022(12)
N2 0.0256(14) 0.0422(15) 0.0331(13) 0.0060(11) 0.0102(12) -0.0013(11)
C3 0.0252(15) 0.0380(17) 0.0223(14) 0.0050(12) 0.0068(13) 0.0026(13)
C4 0.0320(17) 0.0327(16) 0.0235(14) -0.0006(12) 0.0062(13) -0.0056(13)
C5 0.0340(17) 0.0297(15) 0.0185(13) 0.0021(11) 0.0089(13) 0.0041(13)
C11 0.0292(18) 0.053(2) 0.0465(19) 0.0146(16) 0.0121(16) -0.0062(16)
C1 0.0296(16) 0.0286(15) 0.0206(13) 0.0030(11) 0.0075(12) 0.0003(13)
C8 0.0312(17) 0.062(2) 0.0293(16) 0.0052(15) 0.0103(14) 0.0023(16)
C15 0.0360(18) 0.0318(16) 0.0377(17) -0.0031(13) 0.0180(15) -0.0030(14)
C13 0.049(2) 0.049(2) 0.067(2) 0.0128(18) 0.040(2) 0.0013(17)
C12 0.0456(19) 0.0320(16) 0.0284(15) -0.0038(12) 0.0162(15) 0.0014(14)
C14 0.0343(19) 0.055(2) 0.066(2) 0.0131(19) 0.0261(18) 0.0035(17)
C9 0.037(2) 0.093(3) 0.080(3) 0.042(3) 0.012(2) -0.018(2)
C10 0.038(2) 0.088(3) 0.066(3) 0.041(2) 0.013(2) -0.004(2)
O1W 0.126(4) 0.240(6) 0.158(4) -0.059(4) 0.081(4) -0.002(4)
O2W 0.237(7) 0.237(7) 0.235(7) 0.001(2) 0.123(4) -0.002(2)

loop_
_atom_type_symbol
_atom_type_description
_atom_type_scat_dispersion_real
_atom_type_scat_dispersion_imag
_atom_type_scat_source
C C 0.0033 0.0016 'International Tables Vol C Tables 4.2.6.8 and 6.1.1.4'
H H 0.0000 0.0000 'International Tables Vol C Tables 4.2.6.8 and 6.1.1.4'
Cl Cl 0.1484 0.1585 'International Tables Vol C Tables 4.2.6.8 and 6.1.1.4'
N N 0.0061 0.0033 'International Tables Vol C Tables 4.2.6.8 and 6.1.1.4'
O O 0.0106 0.0060 'International Tables Vol C Tables 4.2.6.8 and 6.1.1.4'
Zn Zn 0.2839 1.4301 'International Tables Vol C Tables 4.2.6.8 and 6.1.1.4'

loop_
_geom_angle_atom_site_label_1
_geom_angle_atom_site_label_2
_geom_angle_atom_site_label_3
_geom_angle
_geom_angle_site_symmetry_1
_geom_angle_site_symmetry_3
O2 C7 O1 123.2(3) . .
O2 C7 C1 120.5(3) . .
O1 C7 C1 116.3(3) . .
C15 N3 C13 107.0(3) . .
C15 N3 C12 125.9(3) . .
C13 N3 C12 126.8(3) . .
O1 Zn1 N1 123.18(10) 4_465 .
O1 Zn1 N4 109.51(10) 4_465 4_455
N1 Zn1 N4 108.07(11) . 4_455
O1 Zn1 Cl1 102.25(7) 4_465 .
N1 Zn1 Cl1 101.67(8) . .
N4 Zn1 Cl1 111.57(8) 4_455 .
C7 O1 Zn1 113.9(2) . 4_666
C1 C6 C5 121.0(3) . .
C1 C6 H6 119.5 . .
C5 C6 H6 119.5 . .
C3 C2 C1 120.7(3) . .
C3 C2 H2 119.6 . .
C1 C2 H2 119.6 . .
C15 N4 C14 106.1(3) . .
C15 N4 Zn1 125.8(2) . 4_656
C14 N4 Zn1 128.0(2) . 4_656
C11 N1 C10 104.6(3) . .
C11 N1 Zn1 123.9(2) . .
C10 N1 Zn1 131.3(2) . .
C11 N2 C9 106.4(3) . .
C11 N2 C8 126.6(3) . .
C9 N2 C8 126.7(3) . .
C2 C3 C4 119.0(3) . .
C2 C3 C8 120.2(3) . .
C4 C3 C8 120.8(3) . .
C5 C4 C3 121.0(3) . .
C5 C4 H4 119.5 . .
C3 C4 H4 119.5 . .
C4 C5 C6 119.0(3) . .
C4 C5 C12 120.5(3) . .
C6 C5 C12 120.5(3) . .
N2 C11 N1 112.6(3) . .
N2 C11 H11 123.7 . .
N1 C11 H11 123.7 . .
C6 C1 C2 119.3(3) . .
C6 C1 C7 120.2(3) . .
C2 C1 C7 120.5(3) . .
N2 C8 C3 112.4(3) . .
N2 C8 H8A 109.1 . .
C3 C8 H8A 109.1 . .
N2 C8 H8B 109.1 . .
C3 C8 H8B 109.1 . .
H8A C8 H8B 107.8 . .
N4 C15 N3 111.4(3) . .
N4 C15 H15 124.3 . .
N3 C15 H15 124.3 . .
C14 C13 N3 106.4(3) . .
C14 C13 H13 126.8 . .
N3 C13 H13 126.8 . .
N3 C12 C5 111.6(2) . .
N3 C12 H12A 109.3 . .
C5 C12 H12A 109.3 . .
N3 C12 H12B 109.3 . .
C5 C12 H12B 109.3 . .
H12A C12 H12B 108.0 . .
C13 C14 N4 109.2(3) . .
C13 C14 H14 125.4 . .
N4 C14 H14 125.4 . .
C10 C9 N2 106.9(3) . .
C10 C9 H9 126.6 . .
N2 C9 H9 126.6 . .
C9 C10 N1 109.4(3) . .
C9 C10 H10 125.3 . .
N1 C10 H10 125.3 . .
H1WA O1W H1WB 74.1 . .
O2W O2W H2WB 71.4 3_766 .
O2W O2W H2WA 70.0 3_766 .
H2WB O2W H2WA 109.5 . .

loop_
_geom_bond_atom_site_label_1
_geom_bond_atom_site_label_2
_geom_bond_distance
_geom_bond_site_symmetry_2
C7 O2 1.228(4) .
C7 O1 1.269(4) .
C7 C1 1.510(4) .
N3 C15 1.337(4) .
N3 C13 1.373(4) .
N3 C12 1.469(4) .
Zn1 O1 1.944(2) 4_465
Zn1 N1 2.001(3) .
Zn1 N4 2.008(3) 4_455
Zn1 Cl1 2.2933(9) .
O1 Zn1 1.944(2) 4_666
C6 C1 1.383(4) .
C6 C5 1.389(4) .
C6 H6 0.9300 .
C2 C3 1.382(4) .
C2 C1 1.393(4) .
C2 H2 0.9300 .
N4 C15 1.315(4) .
N4 C14 1.369(4) .
N4 Zn1 2.008(3) 4_656
N1 C11 1.319(4) .
N1 C10 1.356(4) .
N2 C11 1.317(4) .
N2 C9 1.354(4) .
N2 C8 1.468(4) .
C3 C4 1.396(4) .
C3 C8 1.510(4) .
C4 C5 1.382(4) .
C4 H4 0.9300 .
C5 C12 1.515(4) .
C11 H11 0.9300 .
C8 H8A 0.9700 .
C8 H8B 0.9700 .
C15 H15 0.9300 .
C13 C14 1.352(5) .
C13 H13 0.9300 .
C12 H12A 0.9700 .
C12 H12B 0.9700 .
C14 H14 0.9300 .
C9 C10 1.349(5) .
C9 H9 0.9300 .
C10 H10 0.9300 .
O1W H1WA 0.8500 .
O1W H1WB 0.8499 .
O2W O2W 1.63(2) 3_766
O2W H2WB 0.8500 .
O2W H2WA 0.8500 .

loop_
_geom_hbond_atom_site_label_D
_geom_hbond_atom_site_label_H
_geom_hbond_atom_site_label_A
_geom_hbond_distance_DH
_geom_hbond_distance_HA
_geom_hbond_distance_DA
_geom_hbond_angle_DHA
_geom_hbond_site_symmetry_A
O1W H1WA Cl1 0.85 2.54 3.352(5) 159.4 3_566
O1W H1WB O2 0.85 2.04 2.834(5) 154.7 3_666
O2W H2WB O1W 0.85 1.96 2.802(17) 170.2 2_645
O2W H2WA O1W 0.85 2.31 2.757(17) 113.0 4_676

loop_
_geom_torsion_atom_site_label_1
_geom_torsion_atom_site_label_2
_geom_torsion_atom_site_label_3
_geom_torsion_atom_site_label_4
_geom_torsion
_geom_torsion_site_symmetry_1
_geom_torsion_site_symmetry_4
O2 C7 O1 Zn1 0.8(4) . 4_666
C1 C7 O1 Zn1 179.48(18) . 4_666
O1 Zn1 N1 C11 140.0(3) 4_465 .
N4 Zn1 N1 C11 -90.7(3) 4_455 .
Cl1 Zn1 N1 C11 26.8(3) . .
O1 Zn1 N1 C10 -35.1(4) 4_465 .
N4 Zn1 N1 C10 94.2(4) 4_455 .
Cl1 Zn1 N1 C10 -148.3(4) . .
C1 C2 C3 C4 0.5(4) . .
C1 C2 C3 C8 177.7(3) . .
C2 C3 C4 C5 -0.5(4) . .
C8 C3 C4 C5 -177.6(3) . .
C3 C4 C5 C6 -0.6(4) . .
C3 C4 C5 C12 176.8(2) . .
C1 C6 C5 C4 1.7(4) . .
C1 C6 C5 C12 -175.7(2) . .
C9 N2 C11 N1 2.4(5) . .
C8 N2 C11 N1 176.5(3) . .
C10 N1 C11 N2 -1.4(4) . .
Zn1 N1 C11 N2 -177.7(2) . .
C5 C6 C1 C2 -1.7(4) . .
C5 C6 C1 C7 176.5(2) . .
C3 C2 C1 C6 0.6(4) . .
C3 C2 C1 C7 -177.6(2) . .
O2 C7 C1 C6 10.5(4) . .
O1 C7 C1 C6 -168.3(3) . .
O2 C7 C1 C2 -171.4(3) . .
O1 C7 C1 C2 9.9(4) . .
C11 N2 C8 C3 144.5(3) . .
C9 N2 C8 C3 -42.5(5) . .
C2 C3 C8 N2 103.6(3) . .
C4 C3 C8 N2 -79.2(4) . .
C14 N4 C15 N3 0.7(4) . .
Zn1 N4 C15 N3 176.80(19) 4_656 .
C13 N3 C15 N4 -1.1(3) . .
C12 N3 C15 N4 -175.0(3) . .
C15 N3 C13 C14 1.0(4) . .
C12 N3 C13 C14 174.9(3) . .
C15 N3 C12 C5 89.7(3) . .
C13 N3 C12 C5 -83.0(4) . .
C4 C5 C12 N3 -109.3(3) . .
C6 C5 C12 N3 68.0(3) . .
N3 C13 C14 N4 -0.7(4) . .
C15 N4 C14 C13 0.0(4) . .
Zn1 N4 C14 C13 -176.0(2) 4_656 .
C11 N2 C9 C10 -2.3(5) . .
C8 N2 C9 C10 -176.4(4) . .
N2 C9 C10 N1 1.6(6) . .
C11 N1 C10 C9 -0.2(5) . .
Zn1 N1 C10 C9 175.7(3) . .
